data_7064205
loop_
_publ_author_name
'Chaturvedi, Nishtha'
'Pandey, Vinay Kumar'
'Tiwari, Vinod K.'
'Bhattacharya, Subrato'

_publ_section_title
;
 Tunable Cu-Ni phosphine-thiolate complexes as water-compatible catalyst
 for base-free click chemistry
;
_journal_name_full 'New Journal of Chemistry'
_journal_paper_doi 10.1039/D5NJ03825A
_journal_year 2026
_chemical_formula_moiety 'C30 H26 N4 Ni P2 S6, C13 H12 O P'
_chemical_formula_sum 'C43 H38 N4 Ni O P3 S6'
_chemical_formula_weight 970.75
_space_group_crystal_system triclinic
_space_group_IT_number 2
_space_group_name_Hall '-P 1'
_space_group_name_H-M_alt 'P -1'
_atom_sites_solution_hydrogens geom
_audit_creation_date 2025-12-09
_audit_creation_method
;
Olex2 1.5
(compiled 2025.07.13 svn.rb7424aed for OlexSys, GUI svn.r7314)
;
_audit_update_record
;
2025-12-09 deposited with the CCDC.	2025-12-11 downloaded from the CCDC.
;
_cell_angle_alpha 96.5250(10)
_cell_angle_beta 98.9700(10)
_cell_angle_gamma 100.841(2)
_cell_formula_units_Z 2
_cell_length_a 8.3069(2)
_cell_length_b 14.2107(3)
_cell_length_c 20.9064(3)
_cell_measurement_reflns_used 18752
_cell_measurement_temperature 293(2)
_cell_measurement_theta_max 67.8450
_cell_measurement_theta_min 3.1850
_cell_volume 2368.11(9)
_computing_cell_refinement 'CrysAlisPro 1.171.42.90a (Rigaku OD, 2023)'
_computing_data_collection 'CrysAlisPro 1.171.42.90a (Rigaku OD, 2023)'
_computing_data_reduction 'CrysAlisPro 1.171.42.90a (Rigaku OD, 2023)'
_computing_molecular_graphics 'Olex2 1.5 (Dolomanov et al., 2009)'
_computing_publication_material 'Olex2 1.5 (Dolomanov et al., 2009)'
_computing_structure_refinement 'SHELXL 2019/3 (Sheldrick, 2015)'
_computing_structure_solution 'SHELXT 2018/2 (Sheldrick, 2018)'
_diffrn_ambient_temperature 293(2)
_diffrn_detector 'Hybrid Pixel Array Detector'
_diffrn_detector_area_resol_mean 10.0000
_diffrn_detector_type HyPix3000
_diffrn_measured_fraction_theta_full 0.996
_diffrn_measured_fraction_theta_max 0.991
_diffrn_measurement_details
;
List of Runs (angles in degrees, time in seconds):

  # Type    Start    End  Width  t~exp~   \w     \q     \k     \f   Frames
#--------------------------------------------------------------------------
  1  \w   -113.00 -22.00   0.50    0.41    --  -40.83 -20.00 168.00  182
  2  \w     22.00 113.00   0.50    0.41    --   40.83  20.00 -24.00  182
  3  \w    -31.00  27.00   0.50    0.41    --   40.83 -20.00 168.00  116
  4  \w   -155.00 -64.00   0.50    1.63    --  -82.50 -20.00 168.00  182
  5  \w     77.00 168.00   0.50    1.63    --   96.04  20.00 -24.00  182
  6  \w    -61.00  26.00   0.50    0.41    --  -40.83  54.00  90.00  174
  7  \w    -28.00  31.00   0.50    0.41    --  -40.83  21.00  60.00  118
  8  \w    -27.00  31.00   0.50    0.41    --  -40.83  20.00 -24.00  116
  9  \w     18.00  78.00   0.50    0.41    --   40.83-104.00  90.00  120
 10  \w     18.00  78.00   0.50    0.41    --   40.83-104.00   0.00  120
 11  \w    -35.00  24.00   0.50    0.41    --   40.83 -11.00  60.00  118
 12  \w     41.00 100.00   0.50    0.41    --   40.83-138.00 -90.00  118
 13  \w    -35.00  24.00   0.50    0.41    --   40.83 -11.00-150.00  118
 14  \w     14.00  43.00   0.50    0.41    --   40.83  78.00 -86.10   58
 15  \w      9.00  42.00   0.50    0.41    --   40.83  92.00 -16.58   66
 16  \w    -35.00  24.00   0.50    0.41    --   40.83 -11.00 -60.00  118
 17  \w      8.00  35.00   0.50    0.41    --   40.83  93.00  85.61   54
 18  \w      9.00  42.00   0.50    0.41    --   40.83  92.00-163.23   66
 19  \w      8.00  35.00   0.50    0.41    --   40.83  93.00 -61.31   54
 20  \w    -47.00 -15.00   0.50    1.63    --  -82.50  42.00 120.00   64
 21  \w    -47.00 -15.00   0.50    1.63    --  -82.50  42.00-180.00   64
 22  \w    -47.00 -15.00   0.50    1.63    --  -82.50  42.00-120.00   64
 23  \w    -47.00 -15.00   0.50    1.63    --  -82.50  42.00-150.00   64
 24  \w    -47.00 -15.00   0.50    1.63    --  -82.50  42.00  30.00   64
 25  \w    -47.00 -15.00   0.50    1.63    --  -82.50  42.00 -90.00   64
 26  \w    -47.00 -15.00   0.50    1.63    --  -82.50  42.00   0.00   64
 27  \w    -80.00  -9.00   0.50    1.63    --  -82.50  96.00-120.00  142
 28  \w     71.00 169.00   0.50    1.63    --   96.04  17.00 -90.00  196
 29  \w     99.00 160.00   0.50    1.63    --   96.04 117.00-150.00  122
 30  \w     28.00  83.00   0.50    1.63    --   96.04 -68.00 150.00  110
 31  \w     81.00 164.00   0.50    1.63    --   96.04 145.00 120.00  166
 32  \w     28.00  68.00   0.50    1.63    --   96.04 -59.00 150.00   80
 33  \w     32.00 110.00   0.50    1.63    --   96.04-117.00   0.00  156
 34  \w     32.00 110.00   0.50    1.63    --   96.04-117.00 120.00  156
 35  \w     81.00 166.00   0.50    1.63    --   96.04  25.00  60.00  170
 36  \w     29.00  57.00   0.50    1.63    --   96.04 -50.00-120.00   56
 37  \w     29.00  57.00   0.50    1.63    --   96.04 -50.00 -60.00   56
 38  \w     29.00  57.00   0.50    1.63    --   96.04 -50.00   0.00   56
 39  \w     23.00 106.00   0.50    1.63    --   96.04 -96.00  90.00  166
 40  \w     44.00 127.00   0.50    1.63    --   96.04-145.00-120.00  166
 41  \w     79.00 162.00   0.50    1.63    --   96.04  42.00 -90.00  166
 42  \w     29.00  57.00   0.50    1.63    --   96.04 -50.00 120.00   56
 43  \w     27.00 105.00   0.50    1.63    --   96.04 -77.00-120.00  156
 44  \w     32.00 110.00   0.50    1.63    --   96.04-117.00-120.00  156
 45  \w     23.00 106.00   0.50    1.63    --   96.04 -96.00 120.00  166
 46  \w    105.00 170.00   0.50    1.63    --   96.04  96.00 120.00  130
 47  \w     44.00 127.00   0.50    1.63    --   96.04-145.00 120.00  166
 48  \w     32.00 110.00   0.50    1.63    --   96.04-117.00 -30.00  156
 49  \w     99.00 160.00   0.50    1.63    --   96.04 117.00 150.00  122
 50  \w     28.00  83.00   0.50    1.63    --   96.04 -68.00-150.00  110
 51  \w     72.00 164.00   0.50    1.63    --   96.04  68.00-120.00  184
 52  \w     23.00 106.00   0.50    1.63    --   96.04 -96.00-150.00  166
 53  \w     82.00 164.00   0.50    1.63    --   96.04  33.00 150.00  164
 54  \w     81.00 164.00   0.50    1.63    --   96.04 145.00 150.00  166
 55  \w     28.00  68.00   0.50    1.63    --   96.04 -59.00 120.00   80
 56  \w     27.00 105.00   0.50    1.63    --   96.04 -77.00 120.00  156
 57  \w     28.00  83.00   0.50    1.63    --   96.04 -68.00 -60.00  110
 58  \w   -109.00 -14.00   0.50    0.41    --  -40.83 -77.00 120.00  190
 59  \w   -108.00 -21.00   0.50    0.41    --  -40.83 -54.00   0.00  174
 60  \w     10.00  43.00   0.50    0.41    --   40.83  88.00  25.28   66
 61  \w     21.00 108.00   0.50    0.41    --   40.83  54.00   0.00  174
 62  \w     14.00  43.00   0.50    0.41    --   40.83  79.00 129.01   58
;
_diffrn_measurement_device 'four-circle diffractometer'
_diffrn_measurement_device_type 'XtaLAB Synergy, Dualflex, HyPix3000'
_diffrn_measurement_method '\w scans'
_diffrn_orient_matrix_type 'CrysAlisPro convention (1999,Acta A55,543-557)'
_diffrn_orient_matrix_UB_11 0.1185575000
_diffrn_orient_matrix_UB_12 -0.0705126000
_diffrn_orient_matrix_UB_13 -0.0063424000
_diffrn_orient_matrix_UB_21 -0.1508980000
_diffrn_orient_matrix_UB_22 -0.0857073000
_diffrn_orient_matrix_UB_23 -0.0191498000
_diffrn_orient_matrix_UB_31 -0.0067922000
_diffrn_orient_matrix_UB_32 0.0116706000
_diffrn_orient_matrix_UB_33 -0.0726765000
_diffrn_radiation_monochromator mirror
_diffrn_radiation_probe x-ray
_diffrn_radiation_type 'Cu K\a'
_diffrn_radiation_wavelength 1.54184
_diffrn_reflns_av_R_equivalents 0.0411
_diffrn_reflns_av_unetI/netI 0.0360
_diffrn_reflns_Laue_measured_fraction_full 0.996
_diffrn_reflns_Laue_measured_fraction_max 0.991
_diffrn_reflns_limit_h_max 9
_diffrn_reflns_limit_h_min -10
_diffrn_reflns_limit_k_max 16
_diffrn_reflns_limit_k_min -17
_diffrn_reflns_limit_l_max 17
_diffrn_reflns_limit_l_min -25
_diffrn_reflns_number 32342
_diffrn_reflns_point_group_measured_fraction_full 0.996
_diffrn_reflns_point_group_measured_fraction_max 0.991
_diffrn_reflns_theta_full 67.684
_diffrn_reflns_theta_max 68.145
_diffrn_reflns_theta_min 2.163
_diffrn_source 'micro-focus sealed X-ray tube'
_diffrn_source_type 'PhotonJet (Cu) X-ray Source'
_exptl_absorpt_coefficient_mu 4.316
_exptl_absorpt_correction_T_max 1.00000
_exptl_absorpt_correction_T_min 0.85762
_exptl_absorpt_correction_type multi-scan
_exptl_absorpt_process_details
;
CrysAlisPro 1.171.42.90a (Rigaku Oxford Diffraction, 2023)
Empirical absorption correction using spherical harmonics,
implemented in SCALE3 ABSPACK scaling algorithm.
;
_exptl_crystal_colour red
_exptl_crystal_colour_primary red
_exptl_crystal_density_diffrn 1.361
_exptl_crystal_description block
_exptl_crystal_F_000 1002
_exptl_crystal_size_max 0.15
_exptl_crystal_size_mid 0.13
_exptl_crystal_size_min 0.1
_refine_diff_density_max 0.471
_refine_diff_density_min -0.438
_refine_diff_density_rms 0.053
_refine_ls_extinction_method none
_refine_ls_goodness_of_fit_ref 1.051
_refine_ls_hydrogen_treatment constr
_refine_ls_matrix_type full
_refine_ls_number_parameters 557
_refine_ls_number_reflns 8551
_refine_ls_number_restraints 86
_refine_ls_restrained_S_all 1.050
_refine_ls_R_factor_all 0.0558
_refine_ls_R_factor_gt 0.0428
_refine_ls_shift/su_max 0.001
_refine_ls_shift/su_mean 0.000
_refine_ls_structure_factor_coef Fsqd
_refine_ls_weighting_details 'w=1/[\s^2^(Fo^2^)+(0.0411P)^2^+1.9727P] where P=(Fo^2^+2Fc^2^)/3'
_refine_ls_weighting_scheme calc
_refine_ls_wR_factor_gt 0.1040
_refine_ls_wR_factor_ref 0.1100
_reflns_Friedel_coverage 0.000
_reflns_number_gt 6909
_reflns_number_total 8551
_reflns_threshold_expression 'I > 2\s(I)'
_cod_data_source_file d5nj03825a2.cif
_cod_data_source_block ns-96_auto
_cod_original_cell_volume 2368.11(8)
_cod_database_code 7064205
_shelx_shelxl_version_number 2019/3
_chemical_oxdiff_formula 'C H N P Ni S '
_shelx_space_group_comment
;
The symmetry employed for this shelxl refinement is uniquely defined
by the following loop, which should always be used as a source of
symmetry information in preference to the above space-group names.
They are only intended as comments.
;
_shelx_estimated_absorpt_t_max 0.672
_shelx_estimated_absorpt_t_min 0.564
_olex2_refinement_description
;
1. Fixed Uiso
 At 1.2 times of:
  All C(H) groups, All C(H,H) groups, All N(H) groups
2. Restrained distances
 C15-C39 = C43-C37 = C42A-C34A
 1.39 with sigma of 0.02
 C39A-C15 = C43A-C37A = C42-C34
 1.39 with sigma of 0.02
 C3-C13 = C13-C23 = C23-C22 = C22-C25 = C25-C19 = C19-C3
 1.39 with sigma of 0.01
 C1-C18 = C18-C28 = C28-C26 = C26-C29 = C29-C20 = C20-C1
 1.39 with sigma of 0.01
 C15-C34 \\sim C15-C34A
 with sigma of 0.02
 C15-C39 \\sim C15-C39A
 with sigma of 0.02
 C34-C42 \\sim C34A-C42A
 with sigma of 0.02
 C37-C42 \\sim C37A-C42A
 with sigma of 0.02
 C37-C43 \\sim C37A-C43A
 with sigma of 0.02
 C39-C43 \\sim C39A-C43A
 with sigma of 0.02
 C15-C42 \\sim C15-C42A
 with sigma of 0.04
 C15-C43 \\sim C15-C43A
 with sigma of 0.04
 C34-C37 \\sim C34A-C37A
 with sigma of 0.04
 C37-C39 \\sim C37A-C39A
 with sigma of 0.04
 C42-C43 \\sim C42A-C43A
 with sigma of 0.04
 C16-C31 \\sim C16-C31A
 with sigma of 0.02
 C16-C32 \\sim C16-C32A
 with sigma of 0.02
 C31-C35 \\sim C31A-C35A
 with sigma of 0.02
 C32-C40 \\sim C32A-C40A
 with sigma of 0.02
 C35-C41 \\sim C35A-C41A
 with sigma of 0.02
 C40-C41 \\sim C40A-C41A
 with sigma of 0.02
 C16-C35 \\sim C16-C35A
 with sigma of 0.04
 C16-C40 \\sim C16-C40A
 with sigma of 0.04
 C31-C41 \\sim C31A-C41A
 with sigma of 0.04
 C32-C41 \\sim C32A-C41A
 with sigma of 0.04
 C35-C40 \\sim C35A-C40A
 with sigma of 0.04
 C12-C24 \\sim C12-C24A
 with sigma of 0.02
 C12-C38 \\sim C12-C38A
 with sigma of 0.02
 C24-C30 \\sim C24A-C30A
 with sigma of 0.02
 C38-C36 \\sim C38A-C36A
 with sigma of 0.02
 C30-C33 \\sim C30A-C33A
 with sigma of 0.02
 C36-C33 \\sim C36A-C33A
 with sigma of 0.02
 C12-C30 \\sim C12-C30A
 with sigma of 0.04
 C12-C36 \\sim C12-C36A
 with sigma of 0.04
 C24-C33 \\sim C24A-C33A
 with sigma of 0.04
 C38-C33 \\sim C38A-C33A
 with sigma of 0.04
 C30-C36 \\sim C30A-C36A
 with sigma of 0.04
 C3-C23 \\sim C13-C22 \\sim C23-C25 \\sim C22-C19 \\sim C25-C3 \\sim C19-C13
 with sigma of 0.02
 C1-C28 \\sim C18-C26 \\sim C28-C29 \\sim C26-C20 \\sim C29-C1 \\sim C20-C18
 with sigma of 0.02
3. Restrained planarity
 C39, C15, C34, C42, C37, C43
 with sigma of 0.1
 C3, C13, C23, C22, C25, C19
 with sigma of 0.1
 C1, C18, C28, C26, C29, C20
 with sigma of 0.1
4. Uiso/Uaniso restraints and constraints
Uanis(C16) = Uanis(C31) = Uanis(C35) = Uanis(C41) = Uanis(C40) = Uanis(C32)
Uanis(C31A) = Uanis(C35A) = Uanis(C41A) = Uanis(C40A) = Uanis(C32A)
Uanis(C38) = Uanis(C36) = Uanis(C33) = Uanis(C30) = Uanis(C24)
Uanis(C24A) = Uanis(C30A) = Uanis(C33A) = Uanis(C36A) = Uanis(C38A)
5. Others
 Sof(C24A)=Sof(H24A)=Sof(C30A)=Sof(H30A)=Sof(C33A)=Sof(H33A)=Sof(C36A)=
 Sof(H36A)=Sof(C38A)=Sof(H38A)=1-FVAR(1)
 Sof(C24)=Sof(H24)=Sof(C38)=Sof(H38)=Sof(C30)=Sof(H30)=Sof(C36)=Sof(H36)=
 Sof(C33)=Sof(H33)=FVAR(1)
 Fixed Sof: C31(0.45) H31(0.45) C32(0.45) H32(0.45) C34(0.5) H34(0.5)
 C35(0.45) H35(0.45) C37(0.5) H37(0.5) C39(0.5) H39(0.5) C40(0.45) H40(0.45)
 C41(0.45) H41(0.45) C42(0.5) H42(0.5) C43(0.5) H43(0.5) C39A(0.5) H39A(0.5)
 C43A(0.5) H43A(0.5) C37A(0.5) H37A(0.5) C42A(0.5) H42A(0.5) C34A(0.5)
 H34A(0.5) C40A(0.55) H40A(0.55) C41A(0.55) H41A(0.55) C35A(0.55) H35A(0.55)
 C31A(0.55) H31A(0.55) C32A(0.55) H32A(0.55)
6.a Secondary CH2 refined with riding coordinates:
 C4(H4A,H4B), C8(H8A,H8B), C11(H11A,H11B)
6.b Aromatic/amide H refined with riding coordinates:
 N2(H2), N4(H4), C5(H5), C7(H7), C13(H13), C14(H14), C17(H17), C18(H18),
 C19(H19), C20(H20), C21(H21), C22(H22), C23(H23), C25(H25), C26(H26), C28(H28),
  C29(H29), C31(H31), C32(H32), C34(H34), C35(H35), C37(H37), C39(H39),
 C40(H40), C41(H41), C42(H42), C43(H43), C39A(H39A), C43A(H43A), C37A(H37A),
 C42A(H42A), C34A(H34A), C40A(H40A), C41A(H41A), C35A(H35A), C31A(H31A),
 C32A(H32A), C24(H24), C38(H38), C30(H30), C36(H36), C33(H33), C24A(H24A),
 C30A(H30A), C33A(H33A), C36A(H36A), C38A(H38A)
;
_olex2_submission_special_instructions 'No special instructions were received'
_oxdiff_exptl_absorpt_empirical_details
;
Empirical correction (ABSPACK) includes:
- Absorption correction using spherical harmonics
- Frame scaling
;
_oxdiff_exptl_absorpt_empirical_full_max 1.214
_oxdiff_exptl_absorpt_empirical_full_min 0.832

loop_
_space_group_symop_operation_xyz
'x, y, z'
'-x, -y, -z'

loop_
_atom_site_label
_atom_site_type_symbol
_atom_site_fract_x
_atom_site_fract_y
_atom_site_fract_z
_atom_site_U_iso_or_equiv
_atom_site_adp_type
_atom_site_occupancy
_atom_site_site_symmetry_order
_atom_site_calc_flag
_atom_site_refinement_flags_posn
_atom_site_refinement_flags_adp
_atom_site_refinement_flags_occupancy
_atom_site_disorder_assembly
_atom_site_disorder_group
Ni1 Ni 0.69595(5) 0.24733(3) 0.30047(2) 0.03797(13) Uani 1 1 d . . . . .
P1 P 0.60593(9) 0.35157(5) 0.36092(3) 0.03860(16) Uani 1 1 d . . . . .
S1 S 0.95243(8) 0.31990(5) 0.35483(4) 0.04297(17) Uani 1 1 d . . . . .
P2 P 0.43760(9) 0.18747(6) 0.25544(4) 0.04309(18) Uani 1 1 d . . . . .
P3 P 0.58298(9) 0.56269(5) 0.10424(4) 0.04043(17) Uani 1 1 d . . . . .
S2 S 1.15282(10) 0.27069(6) 0.47431(4) 0.05001(19) Uani 1 1 d . . . . .
S4 S 0.78060(11) 0.13171(6) 0.23923(4) 0.0529(2) Uani 1 1 d . . . . .
S3 S 1.20997(12) 0.11382(6) 0.55725(5) 0.0657(3) Uani 1 1 d . . . . .
S5 S 0.82978(16) 0.15243(7) 0.10010(5) 0.0758(3) Uani 1 1 d . . . . .
S6 S 0.8182(2) 0.28219(10) -0.00479(6) 0.1047(5) Uani 1 1 d . . . . .
O1 O 0.6959(2) 0.49751(15) 0.12528(11) 0.0507(5) Uani 1 1 d . . . . .
N3 N 0.7516(3) 0.28228(18) 0.17687(12) 0.0469(6) Uani 1 1 d . . . . .
N2 N 0.9640(3) 0.11052(19) 0.45602(14) 0.0566(7) Uani 1 1 d . . . . .
H2 H 0.917323 0.053082 0.460916 0.068 Uiso 1 1 calc R U . . .
N1 N 0.8955(3) 0.15369(19) 0.40603(13) 0.0526(6) Uani 1 1 d . . . . .
N4 N 0.7594(3) 0.31418(19) 0.11757(13) 0.0535(7) Uani 1 1 d . . . . .
H4 H 0.738872 0.369933 0.111547 0.064 Uiso 1 1 calc R U . . .
C10 C 0.6677(4) 0.4747(2) 0.34584(13) 0.0411(6) Uani 1 1 d . . . . .
C1 C 0.3896(3) 0.5380(2) 0.13410(13) 0.0415(6) Uani 1 1 d D . . . .
C2 C 0.9848(3) 0.2394(2) 0.40852(14) 0.0401(6) Uani 1 1 d . . . . .
C3 C 0.6642(3) 0.3518(2) 0.44838(14) 0.0434(7) Uani 1 1 d D . . . .
C4 C 0.5316(4) 0.5527(2) 0.01659(15) 0.0486(7) Uani 1 1 d . . . . .
H4A H 0.446536 0.589332 0.005279 0.058 Uiso 1 1 calc R U . . .
H4B H 0.629696 0.580924 0.000049 0.058 Uiso 1 1 calc R U . . .
C5 C 0.7766(4) 0.4974(2) 0.30333(14) 0.0450(7) Uani 1 1 d . . . . .
H5 H 0.818439 0.448648 0.282194 0.054 Uiso 1 1 calc R U . . .
C7 C 0.6031(4) 0.5492(2) 0.37594(15) 0.0519(8) Uani 1 1 d . . . . .
H7 H 0.528343 0.535288 0.404090 0.062 Uiso 1 1 calc R U . . .
C8 C 0.3203(4) 0.2818(2) 0.27190(15) 0.0492(7) Uani 1 1 d . . . . .
H8A H 0.342308 0.331558 0.244379 0.059 Uiso 1 1 calc R U . . .
H8B H 0.201585 0.254280 0.263028 0.059 Uiso 1 1 calc R U . . .
C9 C 0.7843(4) 0.1965(2) 0.17503(15) 0.0482(7) Uani 1 1 d . . . . .
C6 C 1.1013(4) 0.1568(2) 0.49659(15) 0.0488(7) Uani 1 1 d . . . . .
C11 C 0.3771(4) 0.3244(2) 0.34340(15) 0.0482(7) Uani 1 1 d . . . . .
H11A H 0.333942 0.278638 0.370788 0.058 Uiso 1 1 calc R U . . .
H11B H 0.335999 0.383187 0.352476 0.058 Uiso 1 1 calc R U . . .
C12 C 0.3530(4) 0.0911(2) 0.29834(16) 0.0504(7) Uani 1 1 d D . . . .
C13 C 0.7747(4) 0.4281(2) 0.48957(14) 0.0541(8) Uani 1 1 d D . . . .
H13 H 0.815545 0.484109 0.473076 0.065 Uiso 1 1 calc R U . . .
C14 C 0.7614(5) 0.6644(3) 0.32282(17) 0.0609(9) Uani 1 1 d . . . . .
H14 H 0.794534 0.728082 0.315866 0.073 Uiso 1 1 calc R U . . .
C15 C 0.6797(4) 0.6887(2) 0.13028(15) 0.0498(7) Uani 1 1 d D . . . .
C16 C 0.3720(4) 0.1429(2) 0.16890(16) 0.0582(7) Uani 1 1 d D . . . .
C17 C 0.8238(4) 0.5918(2) 0.29198(16) 0.0543(8) Uani 1 1 d . . . . .
H17 H 0.897537 0.606350 0.263558 0.065 Uiso 1 1 calc R U . . .
C18 C 0.3945(4) 0.5283(3) 0.19928(15) 0.0617(9) Uani 1 1 d D . . . .
H18 H 0.496481 0.535411 0.226958 0.074 Uiso 1 1 calc R U . . .
C19 C 0.6052(4) 0.2694(2) 0.47442(16) 0.0562(8) Uani 1 1 d D . . . .
H19 H 0.530566 0.217648 0.447636 0.067 Uiso 1 1 calc R U . . .
C20 C 0.2361(4) 0.5260(3) 0.09392(16) 0.0585(9) Uani 1 1 d D . . . .
H20 H 0.230699 0.532362 0.049903 0.070 Uiso 1 1 calc R U . . .
C21 C 0.6498(5) 0.6422(3) 0.36398(17) 0.0607(9) Uani 1 1 d . . . . .
H21 H 0.605805 0.691056 0.383845 0.073 Uiso 1 1 calc R U . . .
C22 C 0.7657(5) 0.3390(3) 0.57973(17) 0.0703(10) Uani 1 1 d D . . . .
H22 H 0.799885 0.334572 0.623604 0.084 Uiso 1 1 calc R U . . .
C23 C 0.8248(5) 0.4216(3) 0.55495(16) 0.0686(10) Uani 1 1 d D . . . .
H23 H 0.898655 0.473225 0.582154 0.082 Uiso 1 1 calc R U . . .
C25 C 0.6559(5) 0.2630(3) 0.53960(17) 0.0689(10) Uani 1 1 d D . . . .
H25 H 0.615645 0.207186 0.556379 0.083 Uiso 1 1 calc R U . . .
C26 C 0.0978(4) 0.4954(3) 0.18337(18) 0.0675(10) Uani 1 1 d D . . . .
H26 H -0.000193 0.480512 0.199853 0.081 Uiso 1 1 calc R U . . .
C27 C 0.7991(5) 0.2582(3) 0.06955(17) 0.0655(10) Uani 1 1 d . . . . .
C28 C 0.2482(4) 0.5080(3) 0.22357(18) 0.0696(10) Uani 1 1 d D . . . .
H28 H 0.252614 0.502957 0.267742 0.083 Uiso 1 1 calc R U . . .
C29 C 0.0912(4) 0.5046(3) 0.11840(18) 0.0704(11) Uani 1 1 d D . . . .
H29 H -0.011352 0.496423 0.090897 0.084 Uiso 1 1 calc R U . . .
C31 C 0.3691(13) 0.2047(10) 0.1240(6) 0.0582(7) Uani 0.45 1 d D . P A 1
H31 H 0.392660 0.271101 0.138113 0.070 Uiso 0.45 1 calc R U P A 1
C32 C 0.3677(12) 0.0441(9) 0.1477(6) 0.0582(7) Uani 0.45 1 d D . P A 1
H32 H 0.389441 0.002836 0.178028 0.070 Uiso 0.45 1 calc R U P A 1
C34 C 0.8498(13) 0.7146(11) 0.1444(6) 0.060(4) Uani 0.5 1 d D . P B 1
H34 H 0.911843 0.666683 0.142127 0.072 Uiso 0.5 1 calc R U P B 1
C35 C 0.2689(11) 0.1768(7) 0.0593(5) 0.0582(7) Uani 0.45 1 d D . P A -1
H35 H 0.246262 0.220908 0.031254 0.070 Uiso 0.45 1 calc R U P A -1
C37 C 0.843(3) 0.8831(13) 0.1598(13) 0.090(9) Uani 0.5 1 d D . P B 1
H37 H 0.897688 0.947788 0.167861 0.108 Uiso 0.5 1 calc R U P B 1
C39 C 0.593(2) 0.7625(10) 0.1313(8) 0.086(6) Uani 0.5 1 d D . P B 1
H39 H 0.477625 0.746868 0.122160 0.104 Uiso 0.5 1 calc R U P B 1
C40 C 0.2629(11) 0.0154(7) 0.0765(4) 0.0582(7) Uani 0.45 1 d D . P A -1
H40 H 0.237434 -0.050176 0.059781 0.070 Uiso 0.45 1 calc R U P A -1
C41 C 0.3104(11) 0.0697(7) 0.0376(4) 0.0582(7) Uani 0.45 1 d D . P A 1
H41 H 0.281770 0.044581 -0.006693 0.070 Uiso 0.45 1 calc R U P A 1
C42 C 0.932(2) 0.8109(12) 0.1622(8) 0.088(6) Uani 0.5 1 d D . P B 1
H42 H 1.047367 0.826498 0.175570 0.105 Uiso 0.5 1 calc R U P B 1
C43 C 0.673(2) 0.8592(11) 0.1455(10) 0.105(7) Uani 0.5 1 d D . P B 1
H43 H 0.611373 0.907417 0.145359 0.126 Uiso 0.5 1 calc R U P B 1
C39A C 0.593(2) 0.7527(11) 0.1564(8) 0.077(4) Uani 0.5 1 d D . P B 2
H39A H 0.483263 0.731454 0.161764 0.092 Uiso 0.5 1 calc R U P B 2
C43A C 0.672(3) 0.8495(12) 0.1745(9) 0.098(6) Uani 0.5 1 d D . P B 2
H43A H 0.617029 0.893254 0.193928 0.118 Uiso 0.5 1 calc R U P B 2
C37A C 0.829(3) 0.8802(12) 0.1640(17) 0.130(16) Uani 0.5 1 d D . P B 2
H37A H 0.881252 0.945089 0.176417 0.156 Uiso 0.5 1 calc R U P B 2
C42A C 0.914(2) 0.8174(11) 0.1352(8) 0.088(5) Uani 0.5 1 d D . P B 2
H42A H 1.018929 0.840093 0.126205 0.106 Uiso 0.5 1 calc R U P B 2
C34A C 0.8393(14) 0.7195(11) 0.1199(7) 0.068(4) Uani 0.5 1 d D . P B 2
H34A H 0.896903 0.675392 0.102788 0.082 Uiso 0.5 1 calc R U P B 2
C40A C 0.3311(11) 0.1701(7) 0.0561(4) 0.0816(15) Uani 0.55 1 d D . P A 1
H40A H 0.320188 0.211761 0.025154 0.098 Uiso 0.55 1 calc R U P A 1
C41A C 0.2417(11) 0.0818(7) 0.0367(4) 0.0816(15) Uani 0.55 1 d D . P A -1
H41A H 0.206988 0.061238 -0.008039 0.098 Uiso 0.55 1 calc R U P A -1
C35A C 0.3302(11) 0.0093(7) 0.0807(4) 0.0816(15) Uani 0.55 1 d D . P A 1
H35A H 0.319098 -0.056372 0.066315 0.098 Uiso 0.55 1 calc R U P A 1
C31A C 0.3242(12) 0.0464(9) 0.1441(6) 0.0816(15) Uani 0.55 1 d D . P A -1
H31A H 0.332182 0.000497 0.172186 0.098 Uiso 0.55 1 calc R U P A -1
C32A C 0.3313(13) 0.2077(11) 0.1253(6) 0.0816(15) Uani 0.55 1 d D . P A -1
H32A H 0.347034 0.273141 0.141440 0.098 Uiso 0.55 1 calc R U P A -1
C24 C 0.1843(14) 0.0529(16) 0.2944(12) 0.083(3) Uani 0.46(3) 1 d D . P C 1
H24 H 0.106602 0.076971 0.267488 0.100 Uiso 0.46(3) 1 calc R U P C 1
C38 C 0.4629(16) 0.0444(13) 0.3331(9) 0.083(3) Uani 0.46(3) 1 d D . P C 1
H38 H 0.576996 0.064090 0.334928 0.100 Uiso 0.46(3) 1 calc R U P C 1
C30 C 0.1282(15) -0.0199(13) 0.3294(9) 0.083(3) Uani 0.46(3) 1 d D . P C 1
H30 H 0.014582 -0.040659 0.328132 0.100 Uiso 0.46(3) 1 calc R U P C 1
C36 C 0.4030(13) -0.0313(15) 0.3648(12) 0.083(3) Uani 0.46(3) 1 d D . P C 1
H36 H 0.478172 -0.062976 0.386640 0.100 Uiso 0.46(3) 1 calc R U P C 1
C33 C 0.2383(16) -0.0607(14) 0.3652(8) 0.083(3) Uani 0.46(3) 1 d D . P C 1
H33 H 0.201775 -0.108378 0.389764 0.100 Uiso 0.46(3) 1 calc R U P C 1
C24A C 0.1807(11) 0.0656(10) 0.2927(8) 0.0622(19) Uani 0.54(3) 1 d D . P C 2
H24A H 0.112491 0.093619 0.264320 0.075 Uiso 0.54(3) 1 calc R U P C 2
C30A C 0.1113(12) -0.0003(8) 0.3285(6) 0.0622(19) Uani 0.54(3) 1 d D . P C 2
H30A H -0.003982 -0.020162 0.322482 0.075 Uiso 0.54(3) 1 calc R U P C 2
C33A C 0.2104(14) -0.0372(9) 0.3731(5) 0.0622(19) Uani 0.54(3) 1 d D . P C 2
H33A H 0.162129 -0.083469 0.396416 0.075 Uiso 0.54(3) 1 calc R U P C 2
C36A C 0.3837(12) -0.0063(9) 0.3844(6) 0.0622(19) Uani 0.54(3) 1 d D . P C 2
H36A H 0.450835 -0.027667 0.417152 0.075 Uiso 0.54(3) 1 calc R U P C 2
C38A C 0.4531(13) 0.0571(8) 0.3454(5) 0.0622(19) Uani 0.54(3) 1 d D . P C 2
H38A H 0.568301 0.076811 0.351178 0.075 Uiso 0.54(3) 1 calc R U P C 2

loop_
_atom_site_aniso_label
_atom_site_aniso_U_11
_atom_site_aniso_U_22
_atom_site_aniso_U_33
_atom_site_aniso_U_23
_atom_site_aniso_U_13
_atom_site_aniso_U_12
Ni1 0.0340(2) 0.0382(3) 0.0415(3) 0.0040(2) 0.00525(19) 0.00946(19)
P1 0.0343(4) 0.0419(4) 0.0388(4) 0.0025(3) 0.0063(3) 0.0081(3)
S1 0.0330(3) 0.0450(4) 0.0514(4) 0.0143(3) 0.0045(3) 0.0077(3)
P2 0.0382(4) 0.0423(4) 0.0452(4) 0.0032(3) 0.0006(3) 0.0074(3)
P3 0.0368(4) 0.0402(4) 0.0430(4) 0.0008(3) 0.0066(3) 0.0087(3)
S2 0.0486(4) 0.0424(4) 0.0517(4) 0.0128(3) -0.0049(3) -0.0006(3)
S4 0.0648(5) 0.0470(4) 0.0527(4) 0.0060(3) 0.0105(4) 0.0270(4)
S3 0.0740(6) 0.0433(4) 0.0659(5) 0.0176(4) -0.0199(4) -0.0012(4)
S5 0.1246(9) 0.0610(6) 0.0568(5) 0.0056(4) 0.0315(5) 0.0465(6)
S6 0.1798(14) 0.0973(9) 0.0610(6) 0.0239(6) 0.0486(8) 0.0601(9)
O1 0.0411(11) 0.0471(12) 0.0648(13) 0.0049(10) 0.0081(10) 0.0146(9)
N3 0.0534(15) 0.0422(14) 0.0473(14) 0.0042(11) 0.0121(11) 0.0146(11)
N2 0.0575(16) 0.0386(14) 0.0649(17) 0.0179(12) -0.0089(13) -0.0011(12)
N1 0.0490(15) 0.0442(15) 0.0581(16) 0.0139(12) -0.0073(12) 0.0039(11)
N4 0.0664(17) 0.0443(15) 0.0540(16) 0.0063(12) 0.0151(13) 0.0191(13)
C10 0.0432(15) 0.0419(16) 0.0364(14) 0.0023(12) 0.0015(12) 0.0112(12)
C1 0.0371(15) 0.0434(16) 0.0450(16) 0.0058(12) 0.0070(12) 0.0112(12)
C2 0.0358(14) 0.0414(16) 0.0433(15) 0.0067(12) 0.0053(12) 0.0098(12)
C3 0.0375(15) 0.0487(17) 0.0452(16) 0.0055(13) 0.0103(12) 0.0105(12)
C4 0.0535(18) 0.0433(18) 0.0470(17) 0.0028(14) 0.0146(14) 0.0030(14)
C5 0.0459(16) 0.0473(17) 0.0444(16) 0.0086(13) 0.0082(13) 0.0149(13)
C7 0.0581(19) 0.0520(19) 0.0467(17) 0.0000(14) 0.0108(14) 0.0176(15)
C8 0.0385(16) 0.0528(18) 0.0533(18) 0.0037(14) 0.0000(13) 0.0115(13)
C9 0.0498(17) 0.0454(17) 0.0495(17) -0.0003(13) 0.0088(14) 0.0151(14)
C6 0.0498(17) 0.0416(17) 0.0500(17) 0.0058(13) 0.0014(14) 0.0040(13)
C11 0.0362(15) 0.0573(19) 0.0516(17) 0.0035(14) 0.0097(13) 0.0123(13)
C12 0.0417(16) 0.0487(18) 0.0568(19) 0.0066(14) 0.0023(14) 0.0055(13)
C13 0.0548(19) 0.055(2) 0.0466(18) 0.0065(15) 0.0066(14) -0.0008(15)
C14 0.078(2) 0.0420(18) 0.060(2) 0.0091(15) 0.0034(18) 0.0112(16)
C15 0.0527(18) 0.0438(17) 0.0480(17) -0.0016(13) 0.0007(14) 0.0096(14)
C16 0.0572(17) 0.0576(17) 0.0514(15) -0.0050(12) -0.0024(13) 0.0088(13)
C17 0.060(2) 0.054(2) 0.0505(18) 0.0168(15) 0.0112(15) 0.0104(15)
C18 0.0513(19) 0.091(3) 0.0460(18) 0.0163(18) 0.0059(15) 0.0219(18)
C19 0.0548(19) 0.055(2) 0.0550(19) 0.0119(16) 0.0051(15) 0.0045(15)
C20 0.0443(18) 0.083(3) 0.0496(18) 0.0120(17) 0.0065(14) 0.0175(17)
C21 0.079(2) 0.0463(19) 0.057(2) -0.0017(15) 0.0076(18) 0.0235(17)
C22 0.069(2) 0.093(3) 0.048(2) 0.020(2) 0.0063(18) 0.011(2)
C23 0.069(2) 0.077(3) 0.047(2) -0.0002(18) -0.0019(17) 0.0009(19)
C25 0.072(2) 0.075(3) 0.063(2) 0.033(2) 0.0141(19) 0.010(2)
C26 0.051(2) 0.081(3) 0.079(3) 0.015(2) 0.0302(19) 0.0179(18)
C27 0.091(3) 0.060(2) 0.053(2) 0.0073(17) 0.0217(19) 0.029(2)
C28 0.071(2) 0.094(3) 0.055(2) 0.023(2) 0.0258(19) 0.027(2)
C29 0.0395(18) 0.100(3) 0.072(3) 0.011(2) 0.0085(17) 0.0177(18)
C31 0.0572(17) 0.0576(17) 0.0514(15) -0.0050(12) -0.0024(13) 0.0088(13)
C32 0.0572(17) 0.0576(17) 0.0514(15) -0.0050(12) -0.0024(13) 0.0088(13)
C34 0.060(6) 0.054(5) 0.067(9) 0.016(6) 0.011(5) 0.008(4)
C35 0.0572(17) 0.0576(17) 0.0514(15) -0.0050(12) -0.0024(13) 0.0088(13)
C37 0.094(17) 0.059(15) 0.099(15) 0.008(12) -0.009(12) -0.005(12)
C39 0.062(7) 0.052(6) 0.132(16) -0.015(7) -0.010(8) 0.017(5)
C40 0.0572(17) 0.0576(17) 0.0514(15) -0.0050(12) -0.0024(13) 0.0088(13)
C41 0.0572(17) 0.0576(17) 0.0514(15) -0.0050(12) -0.0024(13) 0.0088(13)
C42 0.075(7) 0.067(7) 0.104(14) 0.012(8) -0.009(7) -0.009(5)
C43 0.100(11) 0.047(7) 0.15(2) -0.013(8) -0.011(11) 0.019(7)
C39A 0.083(8) 0.055(7) 0.090(10) -0.009(6) 0.016(7) 0.022(5)
C43A 0.117(12) 0.052(7) 0.118(15) -0.014(7) 0.000(10) 0.031(7)
C37A 0.14(3) 0.035(12) 0.19(3) -0.029(13) -0.01(2) 0.003(14)
C42A 0.083(9) 0.067(8) 0.100(13) 0.007(7) 0.016(8) -0.018(7)
C34A 0.065(6) 0.053(6) 0.082(11) 0.000(7) 0.026(6) -0.002(5)
C40A 0.080(4) 0.093(3) 0.066(2) -0.003(2) -0.006(2) 0.028(3)
C41A 0.080(4) 0.093(3) 0.066(2) -0.003(2) -0.006(2) 0.028(3)
C35A 0.080(4) 0.093(3) 0.066(2) -0.003(2) -0.006(2) 0.028(3)
C31A 0.080(4) 0.093(3) 0.066(2) -0.003(2) -0.006(2) 0.028(3)
C32A 0.080(4) 0.093(3) 0.066(2) -0.003(2) -0.006(2) 0.028(3)
C24 0.053(3) 0.086(5) 0.127(5) 0.057(4) 0.021(3) 0.023(3)
C38 0.053(3) 0.086(5) 0.127(5) 0.057(4) 0.021(3) 0.023(3)
C30 0.053(3) 0.086(5) 0.127(5) 0.057(4) 0.021(3) 0.023(3)
C36 0.053(3) 0.086(5) 0.127(5) 0.057(4) 0.021(3) 0.023(3)
C33 0.053(3) 0.086(5) 0.127(5) 0.057(4) 0.021(3) 0.023(3)
C24A 0.052(3) 0.059(3) 0.079(3) 0.022(2) 0.013(2) 0.0103(19)
C30A 0.052(3) 0.059(3) 0.079(3) 0.022(2) 0.013(2) 0.0103(19)
C33A 0.052(3) 0.059(3) 0.079(3) 0.022(2) 0.013(2) 0.0103(19)
C36A 0.052(3) 0.059(3) 0.079(3) 0.022(2) 0.013(2) 0.0103(19)
C38A 0.052(3) 0.059(3) 0.079(3) 0.022(2) 0.013(2) 0.0103(19)

loop_
_atom_type_symbol
_atom_type_description
_atom_type_scat_dispersion_real
_atom_type_scat_dispersion_imag
_atom_type_scat_source
C C 0.0181 0.0091 'International Tables Vol C Tables 4.2.6.8 and 6.1.1.4'
H H 0.0000 0.0000 'International Tables Vol C Tables 4.2.6.8 and 6.1.1.4'
N N 0.0311 0.0180 'International Tables Vol C Tables 4.2.6.8 and 6.1.1.4'
Ni Ni -3.0029 0.5091 'International Tables Vol C Tables 4.2.6.8 and 6.1.1.4'
O O 0.0492 0.0322 'International Tables Vol C Tables 4.2.6.8 and 6.1.1.4'
P P 0.2955 0.4335 'International Tables Vol C Tables 4.2.6.8 and 6.1.1.4'
S S 0.3331 0.5567 'International Tables Vol C Tables 4.2.6.8 and 6.1.1.4'

loop_
_geom_angle_atom_site_label_1
_geom_angle_atom_site_label_2
_geom_angle_atom_site_label_3
_geom_angle
_geom_angle_site_symmetry_1
_geom_angle_site_symmetry_3
_geom_angle_publ_flag
P1 Ni1 S1 86.50(3) . . ?
P1 Ni1 P2 87.22(3) . . ?
P1 Ni1 S4 176.79(4) . . ?
S1 Ni1 S4 95.29(3) . . ?
P2 Ni1 S1 173.68(4) . . ?
P2 Ni1 S4 90.96(3) . . ?
C10 P1 Ni1 113.92(10) . . ?
C10 P1 C3 107.15(13) . . ?
C10 P1 C11 105.32(14) . . ?
C3 P1 Ni1 114.63(10) . . ?
C3 P1 C11 105.74(14) . . ?
C11 P1 Ni1 109.38(10) . . ?
C2 S1 Ni1 100.00(10) . . ?
C8 P2 Ni1 106.96(10) . . ?
C12 P2 Ni1 109.29(10) . . ?
C12 P2 C8 104.39(15) . . ?
C16 P2 Ni1 122.99(12) . . ?
C16 P2 C8 105.14(15) . . ?
C16 P2 C12 106.56(16) . . ?
O1 P3 C1 112.41(13) . . ?
O1 P3 C4 112.18(14) . . ?
O1 P3 C15 112.03(14) . . ?
C1 P3 C15 108.55(14) . . ?
C4 P3 C1 107.25(14) . . ?
C4 P3 C15 103.97(14) . . ?
C6 S2 C2 90.08(14) . . ?
C9 S4 Ni1 92.24(10) . . ?
C9 S5 C27 90.44(16) . . ?
C9 N3 N4 110.1(2) . . ?
N1 N2 H2 119.9 . . ?
C6 N2 H2 119.9 . . ?
C6 N2 N1 120.3(3) . . ?
C2 N1 N2 109.2(2) . . ?
N3 N4 H4 120.3 . . ?
C27 N4 N3 119.5(3) . . ?
C27 N4 H4 120.3 . . ?
C5 C10 P1 120.9(2) . . ?
C5 C10 C7 118.6(3) . . ?
C7 C10 P1 120.5(2) . . ?
C18 C1 P3 118.8(2) . . ?
C18 C1 C20 118.6(3) . . ?
C20 C1 P3 122.6(2) . . ?
S1 C2 S2 120.07(17) . . ?
N1 C2 S1 126.4(2) . . ?
N1 C2 S2 113.5(2) . . ?
C13 C3 P1 123.0(2) . . ?
C19 C3 P1 118.5(2) . . ?
C19 C3 C13 118.3(3) . . ?
P3 C4 H4A 109.1 . . ?
P3 C4 H4B 109.1 . . ?
C4 C4 P3 112.5(3) 2_665 . ?
C4 C4 H4A 109.1 2_665 . ?
C4 C4 H4B 109.1 2_665 . ?
H4A C4 H4B 107.8 . . ?
C10 C5 H5 119.7 . . ?
C17 C5 C10 120.7(3) . . ?
C17 C5 H5 119.7 . . ?
C10 C7 H7 119.9 . . ?
C21 C7 C10 120.2(3) . . ?
C21 C7 H7 119.9 . . ?
P2 C8 H8A 110.3 . . ?
P2 C8 H8B 110.3 . . ?
H8A C8 H8B 108.6 . . ?
C11 C8 P2 107.0(2) . . ?
C11 C8 H8A 110.3 . . ?
C11 C8 H8B 110.3 . . ?
S4 C9 S5 123.08(18) . . ?
N3 C9 S4 123.6(2) . . ?
N3 C9 S5 113.3(2) . . ?
S3 C6 S2 125.88(18) . . ?
N2 C6 S2 106.8(2) . . ?
N2 C6 S3 127.3(2) . . ?
P1 C11 H11A 110.1 . . ?
P1 C11 H11B 110.1 . . ?
C8 C11 P1 108.2(2) . . ?
C8 C11 H11A 110.1 . . ?
C8 C11 H11B 110.1 . . ?
H11A C11 H11B 108.4 . . ?
C24 C12 P2 125.2(6) . . ?
C38 C12 P2 118.4(6) . . ?
C38 C12 C24 116.1(9) . . ?
C24A C12 P2 118.0(5) . . ?
C38A C12 P2 121.5(5) . . ?
C38A C12 C24A 119.2(6) . . ?
C3 C13 H13 119.7 . . ?
C23 C13 C3 120.7(3) . . ?
C23 C13 H13 119.7 . . ?
C17 C14 H14 120.1 . . ?
C21 C14 H14 120.1 . . ?
C21 C14 C17 119.8(3) . . ?
C34 C15 P3 118.8(7) . . ?
C34 C15 C39 117.0(10) . . ?
C39 C15 P3 123.9(8) . . ?
C39A C15 P3 120.8(9) . . ?
C34A C15 P3 117.7(7) . . ?
C34A C15 C39A 121.4(11) . . ?
C31 C16 P2 121.1(6) . . ?
C31 C16 C32 119.0(8) . . ?
C31 C16 C31A 115.6(8) . . ?
C31 C16 C32A 13.4(8) . . ?
C32 C16 P2 117.8(5) . . ?
C32 C16 C32A 122.9(8) . . ?
C31A C16 P2 123.3(6) . . ?
C31A C16 C32 15.0(6) . . ?
C31A C16 C32A 115.9(7) . . ?
C32A C16 P2 119.3(6) . . ?
C5 C17 H17 120.0 . . ?
C14 C17 C5 120.0(3) . . ?
C14 C17 H17 120.0 . . ?
C1 C18 H18 119.9 . . ?
C1 C18 C28 120.3(3) . . ?
C28 C18 H18 119.9 . . ?
C3 C19 H19 119.6 . . ?
C25 C19 C3 120.8(3) . . ?
C25 C19 H19 119.6 . . ?
C1 C20 H20 119.7 . . ?
C29 C20 C1 120.7(3) . . ?
C29 C20 H20 119.7 . . ?
C7 C21 C14 120.7(3) . . ?
C7 C21 H21 119.6 . . ?
C14 C21 H21 119.6 . . ?
C23 C22 H22 120.0 . . ?
C25 C22 H22 120.0 . . ?
C25 C22 C23 119.9(3) . . ?
C13 C23 H23 119.9 . . ?
C22 C23 C13 120.1(3) . . ?
C22 C23 H23 119.9 . . ?
C19 C25 H25 119.9 . . ?
C22 C25 C19 120.2(3) . . ?
C22 C25 H25 119.9 . . ?
C28 C26 H26 120.1 . . ?
C28 C26 C29 119.8(3) . . ?
C29 C26 H26 120.1 . . ?
S6 C27 S5 125.6(2) . . ?
N4 C27 S5 106.6(3) . . ?
N4 C27 S6 127.7(3) . . ?
C18 C28 H28 119.7 . . ?
C26 C28 C18 120.6(3) . . ?
C26 C28 H28 119.7 . . ?
C20 C29 H29 119.9 . . ?
C26 C29 C20 120.1(3) . . ?
C26 C29 H29 119.9 . . ?
C16 C31 H31 119.4 . . ?
C16 C31 C35 122.2(12) . . ?
C16 C31 C40A 121.3(10) . . ?
C35 C31 H31 113.6 . . ?
C40A C31 H31 119.4 . . ?
C40A C31 C35 22.4(5) . . ?
C16 C32 H32 120.5 . . ?
C16 C32 C40 108.4(9) . . ?
C40 C32 H32 127.3 . . ?
C35A C32 C16 119.1(9) . . ?
C35A C32 H32 120.5 . . ?
C35A C32 C40 21.4(5) . . ?
C15 C34 H34 119.2 . . ?
C15 C34 C42 121.6(12) . . ?
C42 C34 H34 119.2 . . ?
C31 C35 H35 123.4 . . ?
C31 C35 C41 101.5(9) . . ?
C41 C35 H35 125.7 . . ?
C40A C35 C31 75.9(16) . . ?
C40A C35 H35 105.5 . . ?
C40A C35 C41 54.6(16) . . ?
C40A C35 C41A 75.2(17) . . ?
C40A C35 C32A 89.1(17) . . ?
C41A C35 C31 114.3(10) . . ?
C41A C35 H35 120.7 . . ?
C41A C35 C41 21.0(5) . . ?
C41A C35 C32A 118.6(9) . . ?
C32A C35 C31 13.2(7) . . ?
C32A C35 H35 120.7 . . ?
C32A C35 C41 109.7(8) . . ?
C42 C37 H37 120.2 . . ?
C43 C37 H37 120.2 . . ?
C43 C37 C42 119.6(13) . . ?
C15 C39 H39 118.8 . . ?
C15 C39 C43 122.4(12) . . ?
C43 C39 H39 118.8 . . ?
C32 C40 H40 116.2 . . ?
C41 C40 C32 113.7(10) . . ?
C41 C40 H40 114.5 . . ?
C41 C40 C41A 27.6(5) . . ?
C41 C40 C31A 117.9(9) . . ?
C41A C40 C32 121.9(9) . . ?
C41A C40 H40 120.3 . . ?
C41A C40 C31A 119.3(8) . . ?
C35A C40 C32 62.2(14) . . ?
C35A C40 H40 82.9 . . ?
C35A C40 C41 85.4(18) . . ?
C35A C40 C41A 112.6(19) . . ?
C35A C40 C31A 75.0(15) . . ?
C31A C40 C32 12.7(7) . . ?
C31A C40 H40 120.3 . . ?
C35 C41 H41 116.7 . . ?
C40 C41 C35 108.0(9) . . ?
C40 C41 H41 116.8 . . ?
C40 C41 C40A 117.9(9) . . ?
C40 C41 C35A 25.7(5) . . ?
C40A C41 C35 18.8(5) . . ?
C40A C41 H41 118.7 . . ?
C41A C41 C35 50.3(13) . . ?
C41A C41 C40 85.5(16) . . ?
C41A C41 H41 90.4 . . ?
C41A C41 C40A 68.7(14) . . ?
C41A C41 C35A 110.8(17) . . ?
C35A C41 C35 121.1(8) . . ?
C35A C41 H41 118.7 . . ?
C35A C41 C40A 122.7(8) . . ?
C34 C42 H42 120.2 . . ?
C37 C42 C34 119.7(13) . . ?
C37 C42 H42 120.2 . . ?
C37 C43 C39 119.4(13) . . ?
C37 C43 H43 120.3 . . ?
C39 C43 H43 120.3 . . ?
C15 C39A H39A 120.7 . . ?
C15 C39A C43A 118.6(13) . . ?
C43A C39A H39A 120.7 . . ?
C39A C43A H43A 120.0 . . ?
C37A C43A C39A 120.0(13) . . ?
C37A C43A H43A 120.0 . . ?
C43A C37A H37A 119.3 . . ?
C43A C37A C42A 121.4(12) . . ?
C42A C37A H37A 119.3 . . ?
C37A C42A H42A 120.4 . . ?
C37A C42A C34A 119.2(13) . . ?
C34A C42A H42A 120.4 . . ?
C15 C34A C42A 119.2(12) . . ?
C15 C34A H34A 120.4 . . ?
C42A C34A H34A 120.4 . . ?
C31 C40A H40A 121.6 . . ?
C31 C40A C32A 12.8(7) . . ?
C35 C40A C31 81.7(17) . . ?
C35 C40A C41 106.6(19) . . ?
C35 C40A H40A 82.2 . . ?
C35 C40A C41A 80.8(18) . . ?
C35 C40A C32A 68.9(16) . . ?
C41 C40A C31 116.7(9) . . ?
C41 C40A H40A 121.6 . . ?
C41 C40A C32A 118.9(10) . . ?
C41A C40A C31 118.0(10) . . ?
C41A C40A C41 26.3(5) . . ?
C41A C40A H40A 114.0 . . ?
C41A C40A C32A 113.7(11) . . ?
C32A C40A H40A 118.0 . . ?
C35 C41A C40 122.2(8) . . ?
C35 C41A H41A 118.9 . . ?
C35 C41A C35A 119.8(8) . . ?
C40 C41A H41A 118.9 . . ?
C40 C41A C35A 18.8(5) . . ?
C41 C41A C35 108.7(16) . . ?
C41 C41A C40 66.9(15) . . ?
C41 C41A C40A 85.0(15) . . ?
C41 C41A H41A 94.2 . . ?
C41 C41A C35A 48.5(13) . . ?
C40A C41A C35 24.1(5) . . ?
C40A C41A C40 117.2(8) . . ?
C40A C41A H41A 118.2 . . ?
C40A C41A C35A 107.1(7) . . ?
C35A C41A H41A 117.7 . . ?
C32 C35A C41A 113.1(8) . . ?
C32 C35A H35A 119.9 . . ?
C40 C35A C32 96.4(16) . . ?
C40 C35A C41 68.9(16) . . ?
C40 C35A C41A 48.6(15) . . ?
C40 C35A H35A 104.4 . . ?
C40 C35A C31A 81.3(16) . . ?
C41 C35A C32 120.2(9) . . ?
C41 C35A C41A 20.7(5) . . ?
C41 C35A H35A 119.9 . . ?
C41 C35A C31A 114.5(10) . . ?
C41A C35A H35A 123.0 . . ?
C31A C35A C32 15.1(6) . . ?
C31A C35A C41A 103.0(8) . . ?
C31A C35A H35A 123.6 . . ?
C16 C31A C40 121.0(10) . . ?
C16 C31A C35A 123.6(12) . . ?
C16 C31A H31A 119.5 . . ?
C40 C31A H31A 119.5 . . ?
C35A C31A C40 23.8(5) . . ?
C35A C31A H31A 111.6 . . ?
C16 C32A C40A 112.8(10) . . ?
C16 C32A H32A 118.9 . . ?
C35 C32A C16 122.1(10) . . ?
C35 C32A C40A 22.0(5) . . ?
C35 C32A H32A 118.9 . . ?
C40A C32A H32A 123.9 . . ?
C12 C24 H24 118.9 . . ?
C30 C24 C12 122.1(10) . . ?
C30 C24 H24 118.9 . . ?
C12 C38 H38 119.9 . . ?
C36 C38 C12 120.2(10) . . ?
C36 C38 H38 119.9 . . ?
C24 C30 H30 120.0 . . ?
C33 C30 C24 120.0(10) . . ?
C33 C30 H30 120.0 . . ?
C38 C36 H36 118.9 . . ?
C33 C36 C38 122.1(9) . . ?
C33 C36 H36 118.9 . . ?
C30 C33 C36 119.0(9) . . ?
C30 C33 H33 120.5 . . ?
C36 C33 H33 120.5 . . ?
C12 C24A H24A 119.8 . . ?
C30A C24A C12 120.3(8) . . ?
C30A C24A H24A 119.8 . . ?
C24A C30A H30A 119.9 . . ?
C33A C30A C24A 120.2(8) . . ?
C33A C30A H30A 119.9 . . ?
C30A C33A H33A 119.6 . . ?
C30A C33A C36A 120.8(7) . . ?
C36A C33A H33A 119.6 . . ?
C33A C36A H36A 120.8 . . ?
C38A C36A C33A 118.3(7) . . ?
C38A C36A H36A 120.8 . . ?
C12 C38A C36A 120.7(8) . . ?
C12 C38A H38A 119.7 . . ?
C36A C38A H38A 119.7 . . ?

loop_
_geom_bond_atom_site_label_1
_geom_bond_atom_site_label_2
_geom_bond_distance
_geom_bond_site_symmetry_2
_geom_bond_publ_flag
Ni1 P1 2.1533(8) . ?
Ni1 S1 2.2464(8) . ?
Ni1 P2 2.1719(8) . ?
Ni1 S4 2.2517(9) . ?
P1 C10 1.806(3) . ?
P1 C3 1.816(3) . ?
P1 C11 1.836(3) . ?
S1 C2 1.719(3) . ?
P2 C8 1.832(3) . ?
P2 C12 1.813(3) . ?
P2 C16 1.809(3) . ?
P3 O1 1.491(2) . ?
P3 C1 1.801(3) . ?
P3 C4 1.798(3) . ?
P3 C15 1.802(3) . ?
S2 C2 1.751(3) . ?
S2 C6 1.730(3) . ?
S4 C9 1.713(3) . ?
S3 C6 1.680(3) . ?
S5 C9 1.744(3) . ?
S5 C27 1.744(4) . ?
S6 C27 1.654(4) . ?
N3 N4 1.374(4) . ?
N3 C9 1.295(4) . ?
N2 H2 0.8600 . ?
N2 N1 1.373(3) . ?
N2 C6 1.320(4) . ?
N1 C2 1.292(4) . ?
N4 H4 0.8600 . ?
N4 C27 1.331(4) . ?
C10 C5 1.385(4) . ?
C10 C7 1.404(4) . ?
C1 C18 1.380(4) . ?
C1 C20 1.383(4) . ?
C3 C13 1.388(4) . ?
C3 C19 1.387(4) . ?
C4 C4 1.534(6) 2_665 ?
C4 H4A 0.9700 . ?
C4 H4B 0.9700 . ?
C5 H5 0.9300 . ?
C5 C17 1.383(4) . ?
C7 H7 0.9300 . ?
C7 C21 1.369(5) . ?
C8 H8A 0.9700 . ?
C8 H8B 0.9700 . ?
C8 C11 1.513(4) . ?
C11 H11A 0.9700 . ?
C11 H11B 0.9700 . ?
C12 C24 1.391(11) . ?
C12 C38 1.390(11) . ?
C12 C24A 1.392(9) . ?
C12 C38A 1.378(9) . ?
C13 H13 0.9300 . ?
C13 C23 1.384(4) . ?
C14 H14 0.9300 . ?
C14 C17 1.379(5) . ?
C14 C21 1.378(5) . ?
C15 C34 1.367(11) . ?
C15 C39 1.377(10) . ?
C15 C39A 1.381(10) . ?
C15 C34A 1.375(11) . ?
C16 C31 1.358(14) . ?
C16 C32 1.415(12) . ?
C16 C31A 1.369(12) . ?
C16 C32A 1.417(13) . ?
C17 H17 0.9300 . ?
C18 H18 0.9300 . ?
C18 C28 1.382(4) . ?
C19 H19 0.9300 . ?
C19 C25 1.380(4) . ?
C20 H20 0.9300 . ?
C20 C29 1.375(4) . ?
C21 H21 0.9300 . ?
C22 H22 0.9300 . ?
C22 C23 1.374(5) . ?
C22 C25 1.373(5) . ?
C23 H23 0.9300 . ?
C25 H25 0.9300 . ?
C26 H26 0.9300 . ?
C26 C28 1.362(5) . ?
C26 C29 1.373(5) . ?
C28 H28 0.9300 . ?
C29 H29 0.9300 . ?
C31 H31 0.9300 . ?
C31 C35 1.443(16) . ?
C31 C40A 1.414(14) . ?
C32 H32 0.9300 . ?
C32 C40 1.570(14) . ?
C32 C35A 1.398(13) . ?
C34 H34 0.9300 . ?
C34 C42 1.390(10) . ?
C35 H35 0.9300 . ?
C35 C41 1.653(13) . ?
C35 C40A 0.555(11) . ?
C35 C41A 1.343(12) . ?
C35 C32A 1.384(13) . ?
C37 H37 0.9300 . ?
C37 C42 1.377(15) . ?
C37 C43 1.362(12) . ?
C39 H39 0.9300 . ?
C39 C43 1.385(12) . ?
C40 H40 0.9300 . ?
C40 C41 1.242(15) . ?
C40 C41A 1.346(13) . ?
C40 C35A 0.577(10) . ?
C40 C31A 1.414(13) . ?
C41 H41 0.9300 . ?
C41 C40A 1.407(12) . ?
C41 C41A 0.625(10) . ?
C41 C35A 1.326(12) . ?
C42 H42 0.9300 . ?
C43 H43 0.9300 . ?
C39A H39A 0.9300 . ?
C39A C43A 1.390(13) . ?
C43A H43A 0.9300 . ?
C43A C37A 1.360(13) . ?
C37A H37A 0.9300 . ?
C37A C42A 1.375(15) . ?
C42A H42A 0.9300 . ?
C42A C34A 1.390(10) . ?
C34A H34A 0.9300 . ?
C40A H40A 0.9300 . ?
C40A C41A 1.315(14) . ?
C40A C32A 1.483(16) . ?
C41A H41A 0.9300 . ?
C41A C35A 1.655(13) . ?
C35A H35A 0.9300 . ?
C35A C31A 1.382(15) . ?
C31A H31A 0.9300 . ?
C32A H32A 0.9300 . ?
C24 H24 0.9300 . ?
C24 C30 1.384(11) . ?
C38 H38 0.9300 . ?
C38 C36 1.381(11) . ?
C30 H30 0.9300 . ?
C30 C33 1.349(10) . ?
C36 H36 0.9300 . ?
C36 C33 1.355(10) . ?
C33 H33 0.9300 . ?
C24A H24A 0.9300 . ?
C24A C30A 1.365(9) . ?
C30A H30A 0.9300 . ?
C30A C33A 1.362(9) . ?
C33A H33A 0.9300 . ?
C33A C36A 1.398(9) . ?
C36A H36A 0.9300 . ?
C36A C38A 1.387(9) . ?
C38A H38A 0.9300 . ?

loop_
_geom_torsion_atom_site_label_1
_geom_torsion_atom_site_label_2
_geom_torsion_atom_site_label_3
_geom_torsion_atom_site_label_4
_geom_torsion
_geom_torsion_site_symmetry_1
_geom_torsion_site_symmetry_2
_geom_torsion_site_symmetry_3
_geom_torsion_site_symmetry_4
_geom_torsion_publ_flag
Ni1 P1 C10 C5 -5.9(3) . . . . ?
Ni1 P1 C10 C7 172.7(2) . . . . ?
Ni1 P1 C3 C13 111.8(3) . . . . ?
Ni1 P1 C3 C19 -63.4(3) . . . . ?
Ni1 P1 C11 C8 -32.4(2) . . . . ?
Ni1 S1 C2 S2 -168.17(15) . . . . ?
Ni1 S1 C2 N1 12.1(3) . . . . ?
Ni1 P2 C8 C11 -45.3(2) . . . . ?
Ni1 P2 C12 C24 163.1(15) . . . . ?
Ni1 P2 C12 C38 -23.5(11) . . . . ?
Ni1 P2 C12 C24A 158.8(9) . . . . ?
Ni1 P2 C12 C38A -8.2(7) . . . . ?
Ni1 P2 C16 C31 -73.4(6) . . . . ?
Ni1 P2 C16 C32 89.7(6) . . . . ?
Ni1 P2 C16 C31A 105.9(6) . . . . ?
Ni1 P2 C16 C32A -88.8(6) . . . . ?
Ni1 S4 C9 S5 -176.26(19) . . . . ?
Ni1 S4 C9 N3 2.8(3) . . . . ?
P1 C10 C5 C17 -179.9(2) . . . . ?
P1 C10 C7 C21 -179.7(3) . . . . ?
P1 C3 C13 C23 -175.0(3) . . . . ?
P1 C3 C19 C25 175.0(3) . . . . ?
P2 C8 C11 P1 48.1(3) . . . . ?
P2 C12 C24 C30 -179.0(13) . . . . ?
P2 C12 C38 C36 -178.1(11) . . . . ?
P2 C12 C24A C30A -174.2(9) . . . . ?
P2 C12 C38A C36A 170.5(7) . . . . ?
P2 C16 C31 C35 -158.8(8) . . . . ?
P2 C16 C31 C40A 174.8(6) . . . . ?
P2 C16 C32 C40 164.6(6) . . . . ?
P2 C16 C32 C35A -175.0(7) . . . . ?
P2 C16 C31A C40 175.5(6) . . . . ?
P2 C16 C31A C35A -156.4(6) . . . . ?
P2 C16 C32A C35 -175.2(7) . . . . ?
P2 C16 C32A C40A 162.3(7) . . . . ?
P3 C1 C18 C28 -179.1(3) . . . . ?
P3 C1 C20 C29 178.2(3) . . . . ?
P3 C15 C34 C42 177.3(10) . . . . ?
P3 C15 C39 C43 -173.6(12) . . . . ?
P3 C15 C39A C43A -178.7(12) . . . . ?
P3 C15 C34A C42A 175.6(11) . . . . ?
O1 P3 C1 C18 47.7(3) . . . . ?
O1 P3 C1 C20 -130.6(3) . . . . ?
O1 P3 C4 C4 51.0(4) . . . 2_665 ?
O1 P3 C15 C34 22.0(6) . . . . ?
O1 P3 C15 C39 -164.1(8) . . . . ?
O1 P3 C15 C39A -136.6(9) . . . . ?
O1 P3 C15 C34A 46.9(7) . . . . ?
N3 N4 C27 S5 0.4(4) . . . . ?
N3 N4 C27 S6 -179.1(3) . . . . ?
N2 N1 C2 S1 178.0(2) . . . . ?
N2 N1 C2 S2 -1.8(3) . . . . ?
N1 N2 C6 S2 2.8(4) . . . . ?
N1 N2 C6 S3 -175.8(3) . . . . ?
N4 N3 C9 S4 -178.1(2) . . . . ?
N4 N3 C9 S5 1.0(3) . . . . ?
C10 P1 C3 C13 -15.7(3) . . . . ?
C10 P1 C3 C19 169.1(2) . . . . ?
C10 P1 C11 C8 90.4(2) . . . . ?
C10 C5 C17 C14 -0.4(5) . . . . ?
C10 C7 C21 C14 -0.5(5) . . . . ?
C1 P3 C4 C4 -72.9(3) . . . 2_665 ?
C1 P3 C15 C34 146.7(6) . . . . ?
C1 P3 C15 C39 -39.4(8) . . . . ?
C1 P3 C15 C39A -11.9(9) . . . . ?
C1 P3 C15 C34A 171.6(7) . . . . ?
C1 C18 C28 C26 1.4(6) . . . . ?
C1 C20 C29 C26 0.2(6) . . . . ?
C2 S2 C6 S3 175.6(2) . . . . ?
C2 S2 C6 N2 -3.0(3) . . . . ?
C3 P1 C10 C5 122.0(2) . . . . ?
C3 P1 C10 C7 -59.5(3) . . . . ?
C3 P1 C11 C8 -156.3(2) . . . . ?
C3 C13 C23 C22 0.2(6) . . . . ?
C3 C19 C25 C22 0.2(6) . . . . ?
C4 P3 C1 C18 171.5(3) . . . . ?
C4 P3 C1 C20 -6.9(3) . . . . ?
C4 P3 C15 C34 -99.3(6) . . . . ?
C4 P3 C15 C39 74.6(8) . . . . ?
C4 P3 C15 C39A 102.1(9) . . . . ?
C4 P3 C15 C34A -74.4(7) . . . . ?
C5 C10 C7 C21 -1.1(4) . . . . ?
C7 C10 C5 C17 1.5(4) . . . . ?
C8 P2 C12 C24 49.0(15) . . . . ?
C8 P2 C12 C38 -137.7(11) . . . . ?
C8 P2 C12 C24A 44.6(9) . . . . ?
C8 P2 C12 C38A -122.4(6) . . . . ?
C8 P2 C16 C31 49.0(6) . . . . ?
C8 P2 C16 C32 -147.8(6) . . . . ?
C8 P2 C16 C31A -131.6(6) . . . . ?
C8 P2 C16 C32A 33.6(6) . . . . ?
C9 S5 C27 S6 179.7(3) . . . . ?
C9 S5 C27 N4 0.2(3) . . . . ?
C9 N3 N4 C27 -1.0(4) . . . . ?
C6 S2 C2 S1 -176.93(19) . . . . ?
C6 S2 C2 N1 2.9(3) . . . . ?
C6 N2 N1 C2 -0.7(4) . . . . ?
C11 P1 C10 C5 -125.8(2) . . . . ?
C11 P1 C10 C7 52.8(3) . . . . ?
C11 P1 C3 C13 -127.7(3) . . . . ?
C11 P1 C3 C19 57.2(3) . . . . ?
C12 P2 C8 C11 70.5(2) . . . . ?
C12 P2 C16 C31 159.5(6) . . . . ?
C12 P2 C16 C32 -37.4(6) . . . . ?
C12 P2 C16 C31A -21.2(6) . . . . ?
C12 P2 C16 C32A 144.0(6) . . . . ?
C12 C24 C30 C33 -5(3) . . . . ?
C12 C38 C36 C33 -2(2) . . . . ?
C12 C24A C30A C33A 4.1(18) . . . . ?
C13 C3 C19 C25 -0.4(5) . . . . ?
C15 P3 C1 C18 -76.8(3) . . . . ?
C15 P3 C1 C20 104.9(3) . . . . ?
C15 P3 C4 C4 172.3(3) . . . 2_665 ?
C15 C34 C42 C37 -6(2) . . . . ?
C15 C39 C43 C37 -1(3) . . . . ?
C15 C39A C43A C37A 3(3) . . . . ?
C16 P2 C8 C11 -177.5(2) . . . . ?
C16 P2 C12 C24 -62.0(15) . . . . ?
C16 P2 C12 C38 111.4(11) . . . . ?
C16 P2 C12 C24A -66.3(9) . . . . ?
C16 P2 C12 C38A 126.7(6) . . . . ?
C16 C31 C35 C41 -46.1(13) . . . . ?
C16 C31 C35 C40A -95(2) . . . . ?
C16 C31 C35 C41A -28.5(15) . . . . ?
C16 C31 C35 C32A 84(5) . . . . ?
C16 C31 C40A C35 99(2) . . . . ?
C16 C31 C40A C41 -5.2(14) . . . . ?
C16 C31 C40A C41A 24.4(13) . . . . ?
C16 C31 C40A C32A 98(5) . . . . ?
C16 C32 C40 C41 53.0(12) . . . . ?
C16 C32 C40 C41A 23.0(14) . . . . ?
C16 C32 C40 C35A 123.6(18) . . . . ?
C16 C32 C40 C31A -59(4) . . . . ?
C16 C32 C35A C40 -64.7(19) . . . . ?
C16 C32 C35A C41 4.6(14) . . . . ?
C16 C32 C35A C41A -17.2(12) . . . . ?
C16 C32 C35A C31A -67(4) . . . . ?
C17 C14 C21 C7 1.6(5) . . . . ?
C18 C1 C20 C29 -0.1(5) . . . . ?
C19 C3 C13 C23 0.1(5) . . . . ?
C20 C1 C18 C28 -0.7(5) . . . . ?
C21 C14 C17 C5 -1.2(5) . . . . ?
C23 C22 C25 C19 0.1(6) . . . . ?
C25 C22 C23 C13 -0.4(6) . . . . ?
C27 S5 C9 S4 178.4(2) . . . . ?
C27 S5 C9 N3 -0.7(3) . . . . ?
C28 C26 C29 C20 0.4(7) . . . . ?
C29 C26 C28 C18 -1.2(6) . . . . ?
C31 C16 C32 C40 -31.9(13) . . . . ?
C31 C16 C32 C35A -11.5(13) . . . . ?
C31 C16 C31A C40 -5.1(11) . . . . ?
C31 C16 C31A C35A 22.9(11) . . . . ?
C31 C16 C32A C35 83(4) . . . . ?
C31 C16 C32A C40A 61(4) . . . . ?
C31 C35 C41 C40 61.9(12) . . . . ?
C31 C35 C41 C40A -63.3(17) . . . . ?
C31 C35 C41 C41A 129.8(17) . . . . ?
C31 C35 C41 C35A 37.5(13) . . . . ?
C31 C35 C40A C41 115.5(11) . . . . ?
C31 C35 C40A C41A 120.3(8) . . . . ?
C31 C35 C40A C32A 0.4(11) . . . . ?
C31 C35 C41A C40 18.3(15) . . . . ?
C31 C35 C41A C41 -55.7(18) . . . . ?
C31 C35 C41A C40A -66.7(16) . . . . ?
C31 C35 C41A C35A -3.5(13) . . . . ?
C31 C35 C32A C16 -72(5) . . . . ?
C31 C35 C32A C40A -2(5) . . . . ?
C31 C40A C41A C35 75.4(18) . . . . ?
C31 C40A C41A C40 -33.3(13) . . . . ?
C31 C40A C41A C41 -94.2(16) . . . . ?
C31 C40A C41A C35A -50.5(11) . . . . ?
C31 C40A C32A C16 -62(4) . . . . ?
C31 C40A C32A C35 178(5) . . . . ?
C32 C16 C31 C35 38.2(14) . . . . ?
C32 C16 C31 C40A 11.9(13) . . . . ?
C32 C16 C31A C40 -112(4) . . . . ?
C32 C16 C31A C35A -84(4) . . . . ?
C32 C16 C32A C35 6.3(12) . . . . ?
C32 C16 C32A C40A -16.2(12) . . . . ?
C32 C40 C41 C35 -68.3(11) . . . . ?
C32 C40 C41 C40A -51.0(13) . . . . ?
C32 C40 C41 C41A -114.0(14) . . . . ?
C32 C40 C41 C35A 56.9(13) . . . . ?
C32 C40 C41A C35 -17.9(16) . . . . ?
C32 C40 C41A C41 80.3(16) . . . . ?
C32 C40 C41A C40A 9.3(14) . . . . ?
C32 C40 C41A C35A 70.4(17) . . . . ?
C32 C40 C35A C41 -120.0(9) . . . . ?
C32 C40 C35A C41A -115.4(11) . . . . ?
C32 C40 C35A C31A 0.6(10) . . . . ?
C32 C40 C31A C16 101(5) . . . . ?
C32 C40 C31A C35A -2(4) . . . . ?
C32 C35A C31A C16 86(4) . . . . ?
C32 C35A C31A C40 178(4) . . . . ?
C34 C15 C39 C43 0.4(16) . . . . ?
C35 C31 C40A C41 -104(2) . . . . ?
C35 C31 C40A C41A -74.8(19) . . . . ?
C35 C31 C40A C32A -2(5) . . . . ?
C35 C41 C40A C31 89(2) . . . . ?
C35 C41 C40A C41A -11(2) . . . . ?
C35 C41 C40A C32A 75(2) . . . . ?
C35 C41 C41A C40 -117.9(10) . . . . ?
C35 C41 C41A C40A 4.5(9) . . . . ?
C35 C41 C41A C35A -113.7(12) . . . . ?
C35 C41 C35A C32 -19.9(14) . . . . ?
C35 C41 C35A C40 65.1(17) . . . . ?
C35 C41 C35A C41A 55.4(14) . . . . ?
C35 C41 C35A C31A -4.1(13) . . . . ?
C35 C40A C41A C40 -108.7(18) . . . . ?
C35 C40A C41A C41 -170(2) . . . . ?
C35 C40A C41A C35A -125.9(17) . . . . ?
C35 C40A C32A C16 120.0(18) . . . . ?
C35 C41A C35A C32 25.4(13) . . . . ?
C35 C41A C35A C40 103.0(19) . . . . ?
C35 C41A C35A C41 -89.2(18) . . . . ?
C35 C41A C35A C31A 37.2(13) . . . . ?
C39 C15 C34 C42 3.0(14) . . . . ?
C40 C32 C35A C41 69.3(17) . . . . ?
C40 C32 C35A C41A 47.5(15) . . . . ?
C40 C32 C35A C31A -2(4) . . . . ?
C40 C41 C40A C31 27.3(14) . . . . ?
C40 C41 C40A C35 -62(2) . . . . ?
C40 C41 C40A C41A -72.4(15) . . . . ?
C40 C41 C40A C32A 13.0(13) . . . . ?
C40 C41 C41A C35 117.9(10) . . . . ?
C40 C41 C41A C40A 122.4(8) . . . . ?
C40 C41 C41A C35A 4.2(9) . . . . ?
C40 C41 C35A C32 -85.0(17) . . . . ?
C40 C41 C35A C41A -10(2) . . . . ?
C40 C41 C35A C31A -69.3(15) . . . . ?
C40 C41A C35A C32 -77.5(18) . . . . ?
C40 C41A C35A C41 168(2) . . . . ?
C40 C41A C35A C31A -65.8(17) . . . . ?
C40 C35A C31A C16 -91.6(19) . . . . ?
C41 C35 C40A C31 -115.5(11) . . . . ?
C41 C35 C40A C41A 4.8(9) . . . . ?
C41 C35 C40A C32A -115.2(10) . . . . ?
C41 C35 C41A C40 74.0(16) . . . . ?
C41 C35 C41A C40A -11(2) . . . . ?
C41 C35 C41A C35A 52.2(14) . . . . ?
C41 C35 C32A C16 -18.9(12) . . . . ?
C41 C35 C32A C40A 51.6(16) . . . . ?
C41 C40 C41A C35 -98.2(17) . . . . ?
C41 C40 C41A C40A -71.0(14) . . . . ?
C41 C40 C41A C35A -10(2) . . . . ?
C41 C40 C35A C32 120.0(9) . . . . ?
C41 C40 C35A C41A 4.6(9) . . . . ?
C41 C40 C35A C31A 120.5(8) . . . . ?
C41 C40 C31A C16 27.4(13) . . . . ?
C41 C40 C31A C35A -76.3(18) . . . . ?
C41 C40A C41A C35 170(2) . . . . ?
C41 C40A C41A C40 60.8(13) . . . . ?
C41 C40A C41A C35A 43.7(12) . . . . ?
C41 C40A C32A C16 22.1(13) . . . . ?
C41 C40A C32A C35 -98(2) . . . . ?
C41 C41A C35A C32 114.6(17) . . . . ?
C41 C41A C35A C40 -168(2) . . . . ?
C41 C41A C35A C31A 126.4(17) . . . . ?
C41 C35A C31A C16 -29.6(13) . . . . ?
C41 C35A C31A C40 62.0(15) . . . . ?
C42 C37 C43 C39 -2(3) . . . . ?
C43 C37 C42 C34 6(3) . . . . ?
C39A C15 C34A C42A -0.8(19) . . . . ?
C39A C43A C37A C42A 0(4) . . . . ?
C43A C37A C42A C34A -3(4) . . . . ?
C37A C42A C34A C15 4(3) . . . . ?
C34A C15 C39A C43A -2(2) . . . . ?
C40A C31 C35 C41 48.7(16) . . . . ?
C40A C31 C35 C41A 66.2(17) . . . . ?
C40A C31 C35 C32A 178(5) . . . . ?
C40A C35 C41 C40 125(2) . . . . ?
C40A C35 C41 C41A -167(3) . . . . ?
C40A C35 C41 C35A 101(2) . . . . ?
C40A C35 C41A C40 85(2) . . . . ?
C40A C35 C41A C41 11(2) . . . . ?
C40A C35 C41A C35A 63.2(19) . . . . ?
C40A C35 C32A C16 -70(2) . . . . ?
C40A C41 C41A C35 -4.5(9) . . . . ?
C40A C41 C41A C40 -122.4(8) . . . . ?
C40A C41 C41A C35A -118.1(10) . . . . ?
C40A C41 C35A C32 2.2(15) . . . . ?
C40A C41 C35A C40 87.2(18) . . . . ?
C40A C41 C35A C41A 77.4(16) . . . . ?
C40A C41 C35A C31A 17.9(14) . . . . ?
C40A C41A C35A C32 47.8(11) . . . . ?
C40A C41A C35A C40 125.4(19) . . . . ?
C40A C41A C35A C41 -66.8(16) . . . . ?
C40A C41A C35A C31A 59.6(12) . . . . ?
C41A C35 C41 C40 -67.9(16) . . . . ?
C41A C35 C41 C40A 167(3) . . . . ?
C41A C35 C41 C35A -92.3(19) . . . . ?
C41A C35 C40A C31 -120.3(8) . . . . ?
C41A C35 C40A C41 -4.8(9) . . . . ?
C41A C35 C40A C32A -120.0(8) . . . . ?
C41A C35 C32A C16 2.0(14) . . . . ?
C41A C35 C32A C40A 72.5(19) . . . . ?
C41A C40 C41 C35 45.6(11) . . . . ?
C41A C40 C41 C40A 63.0(13) . . . . ?
C41A C40 C41 C35A 170.8(19) . . . . ?
C41A C40 C35A C32 115.4(11) . . . . ?
C41A C40 C35A C41 -4.6(9) . . . . ?
C41A C40 C35A C31A 116.0(12) . . . . ?
C41A C40 C31A C16 -4.1(14) . . . . ?
C41A C40 C31A C35A -108(2) . . . . ?
C41A C41 C40A C31 99.7(16) . . . . ?
C41A C41 C40A C35 11(2) . . . . ?
C41A C41 C40A C32A 85.4(16) . . . . ?
C41A C41 C35A C32 -75.2(18) . . . . ?
C41A C41 C35A C40 10(2) . . . . ?
C41A C41 C35A C31A -59.5(18) . . . . ?
C41A C40A C32A C16 51.0(11) . . . . ?
C41A C40A C32A C35 -69.1(18) . . . . ?
C41A C35A C31A C16 -47.7(11) . . . . ?
C41A C35A C31A C40 43.8(14) . . . . ?
C35A C32 C40 C41 -70.6(18) . . . . ?
C35A C32 C40 C41A -101(2) . . . . ?
C35A C32 C40 C31A 177(4) . . . . ?
C35A C40 C41 C35 -125.2(15) . . . . ?
C35A C40 C41 C40A -107.9(16) . . . . ?
C35A C40 C41 C41A -170.8(19) . . . . ?
C35A C40 C41A C35 -88(2) . . . . ?
C35A C40 C41A C41 10(2) . . . . ?
C35A C40 C41A C40A -61(2) . . . . ?
C35A C40 C31A C16 104(2) . . . . ?
C35A C41 C40A C31 -2.1(14) . . . . ?
C35A C41 C40A C35 -91(2) . . . . ?
C35A C41 C40A C41A -101.8(18) . . . . ?
C35A C41 C40A C32A -16.3(14) . . . . ?
C35A C41 C41A C35 113.7(12) . . . . ?
C35A C41 C41A C40 -4.2(9) . . . . ?
C35A C41 C41A C40A 118.1(10) . . . . ?
C31A C16 C31 C35 21.8(12) . . . . ?
C31A C16 C31 C40A -4.6(11) . . . . ?
C31A C16 C32 C40 49(3) . . . . ?
C31A C16 C32 C35A 69(4) . . . . ?
C31A C16 C32A C35 -8.9(13) . . . . ?
C31A C16 C32A C40A -31.4(13) . . . . ?
C31A C40 C41 C35 -54.9(11) . . . . ?
C31A C40 C41 C40A -37.6(13) . . . . ?
C31A C40 C41 C41A -100.6(15) . . . . ?
C31A C40 C41 C35A 70.3(15) . . . . ?
C31A C40 C41A C35 -3.4(15) . . . . ?
C31A C40 C41A C41 94.8(16) . . . . ?
C31A C40 C41A C40A 23.8(14) . . . . ?
C31A C40 C41A C35A 84.9(18) . . . . ?
C31A C40 C35A C32 -0.6(10) . . . . ?
C31A C40 C35A C41 -120.5(8) . . . . ?
C31A C40 C35A C41A -116.0(12) . . . . ?
C32A C16 C31 C35 -72(4) . . . . ?
C32A C16 C31 C40A -99(5) . . . . ?
C32A C16 C32 C40 -16.9(11) . . . . ?
C32A C16 C32 C35A 3.5(12) . . . . ?
C32A C16 C31A C40 9.8(12) . . . . ?
C32A C16 C31A C35A 37.8(12) . . . . ?
C32A C35 C41 C40 51.2(11) . . . . ?
C32A C35 C41 C40A -74.0(19) . . . . ?
C32A C35 C41 C41A 119.0(18) . . . . ?
C32A C35 C41 C35A 26.7(12) . . . . ?
C32A C35 C40A C31 -0.4(11) . . . . ?
C32A C35 C40A C41 115.2(10) . . . . ?
C32A C35 C40A C41A 120.0(8) . . . . ?
C32A C35 C41A C40 4.3(14) . . . . ?
C32A C35 C41A C41 -69.6(19) . . . . ?
C32A C35 C41A C40A -80.6(18) . . . . ?
C32A C35 C41A C35A -17.4(13) . . . . ?
C32A C40A C41A C35 62.0(16) . . . . ?
C32A C40A C41A C40 -46.7(12) . . . . ?
C32A C40A C41A C41 -107.6(15) . . . . ?
C32A C40A C41A C35A -63.9(10) . . . . ?
C24 C12 C38 C36 -4(2) . . . . ?
C24 C30 C33 C36 -2(2) . . . . ?
C38 C12 C24 C30 7(3) . . . . ?
C38 C36 C33 C30 5(2) . . . . ?
C24A C12 C38A C36A 3.7(16) . . . . ?
C24A C30A C33A C36A 1.9(14) . . . . ?
C30A C33A C36A C38A -5.0(12) . . . . ?
C33A C36A C38A C12 2.1(13) . . . . ?
C38A C12 C24A C30A -6.8(19) . . . . ?
